data_1536205
loop_
_publ_author_name
'Wang, Y.-J.'
'Sun, Q.-Z.'
'Huang, C.C.'
'Zhang, H.-H.'
'Yu, X.-H.'
'Sun, R.-Q.'

_publ_section_title
;
 Synthesis and Crystal Structure of the Heteropolymate Compound
 Na3H2(Ce3(H2O)18Bi2W22O76)23H2O
;
_journal_name_full 'Jiegon Huaxue'
_journal_page_first 902
_journal_page_last 907
_journal_volume 23
_journal_year 2004
_chemical_formula_sum 'Bi2 Ce3 H84 Na3 O117 W22'
_chemical_name_systematic 'Na3 H2 (Ce3 (H2 O)18 Bi2 W22 O76) (H2 O)23'
_space_group_IT_number 2
_symmetry_space_group_name_Hall '-P 1'
_symmetry_space_group_name_H-M 'P -1'
_cell_angle_alpha 74.33
_cell_angle_beta 77.2
_cell_angle_gamma 65.29
_cell_formula_units_Z 2
_cell_length_a 14.37
_cell_length_b 17.113
_cell_length_c 24.764
_cell_volume 5285.336
_citation_journal_id_ASTM JHUADF
_cod_data_source_file Wang_JHUADF_2004_1717.cif
_cod_data_source_block H84Bi2Ce3Na3O117W22
_cod_original_formula_sum 'H84 Bi2 Ce3 Na3 O117 W22'
_cod_database_code 1536205

loop_
_symmetry_equiv_pos_as_xyz
x,y,z
-x,-y,-z

loop_
_atom_site_label
_atom_site_type_symbol
_atom_site_fract_x
_atom_site_fract_y
_atom_site_fract_z
_atom_site_occupancy
_atom_site_U_iso_or_equiv
O104 O-2 -0.124 0.437 1.042 1 0.0
O71 O-2 -0.2779 0.6331 0.6073 1 0.0
O76 O-2 0.2622 -0.0549 1.1265 1 0.0
Na2 Na+1 0.1494 0.0964 1.3004 1 0.0
O100 O-2 -0.207 0.49 0.7119 1 0.0
Ce1 Ce+3 0.0189 0.44546 0.81918 1 0.0
O61 O-2 -0.3238 0.3954 0.4175 1 0.0
O89 O-2 0.522 0.243 0.589 1 0.0
O59 O-2 0.2138 0.0638 0.6771 1 0.0
O40 O-2 -0.2075 0.4687 0.5846 1 0.0
W3 W+6 0.1651 0.34749 1.09111 1 0.0
O113 O-2 -0.302 0.748 0.687 1 0.0
O35 O-2 -0.1107 0.3036 0.3943 1 0.0
O83 O-2 0.352 0.3903 0.6592 1 0.0
O87 O-2 0.001 0.0314 0.925 1 0.0
O49 O-2 -0.1825 0.1762 0.6523 1 0.0
O70 O-2 0.6055 0.1948 1.033 1 0.0
O11 O-2 0.3786 0.2327 0.7784 1 0.0
O108 O-2 0.239 -0.047 1.2716 1 0.0
O15 O-2 0.2152 0.1839 0.8322 1 0.0
O48 O-2 0.6242 0.2008 1.143 1 0.0
O37 O-2 0.6064 -0.1097 1.1225 1 0.0
O66 O-2 0.5233 0.3338 0.8915 1 0.0
O101 O-2 -0.127 0.333 0.2769 1 0.0
O26 O-2 0.0579 0.1197 1.1102 1 0.0
O43 O-2 0.044 0.3905 0.924 1 0.0
O3 O-2 0.2812 0.1311 1.2387 1 0.0
W13 W+6 0.33592 0.13628 1.16811 1 0.0
O29 O-2 0.3816 0.2761 0.878 1 0.0
W14 W+6 -0.22409 0.5883 0.54753 1 0.0
W1 W+6 -0.2905 0.40216 0.59184 1 0.0
O60 O-2 -0.1302 0.2917 0.5846 1 0.0
O16 O-2 -0.329 0.6128 0.5155 1 0.0
W18 W+6 -0.21317 0.37552 0.44408 1 0.0
W15 W+6 -0.19325 0.19985 0.57229 1 0.0
O109 O-2 0.259 0.034 1.3781 1 0.0
O28 O-2 0.3897 0.4834 1.0488 1 0.0
O114 O-2 -0.525 0.701 0.575 1 0.0
W22 W+6 0.28974 0.24133 0.84 1 0.0
O22 O-2 0.0703 0.4516 0.4349 1 0.0
O4 O-2 0.6048 0.0572 1.1242 1 0.0
W8 W+6 0.5427 0.18283 1.11054 1 0.0
O102 O-2 -0.478 0.576 0.4767 1 0.0
O96 O-2 -0.174 0.376 0.9568 1 0.0
O10 O-2 0.2359 0.3845 0.9352 1 0.0
O31 O-2 0.4394 0.1809 1.174 1 0.0
O91 O-2 0.013 0.063 0.7991 1 0.0
W9 W+6 0.14283 0.13602 0.62409 1 0.0
O103 O-2 -0.323 0.631 0.802 1 0.0
O32 O-2 -0.1937 0.2624 0.4984 1 0.0
W11 W+6 0.39562 0.39638 1.02533 1 0.0
O90 O-2 -0.081 0.5816 0.7516 1 0.0
O95 O-2 -0.582 0.474 0.7182 1 0.0
O8 O-2 0.2013 0.3484 0.8242 1 0.0
O62 O-2 0.1401 0.0476 0.5891 1 0.0
O27 O-2 0.0756 0.2444 1.0135 1 0.0
O68 O-2 0.0758 0.2091 0.7536 1 0.0
O63 O-2 0.3447 0.4508 0.8392 1 0.0
Bi2 Bi+3 -0.0124 0.34348 0.54636 1 0.0
O78 O-2 0.3297 0.1069 0.7382 1 0.0
O86 O-2 0.5492 0.2581 0.6956 1 0.0
O88 O-2 -0.171 0.456 0.843 1 0.0
O99 O-2 0.766 0.243 1.1155 1 0.0
O34 O-2 -0.0609 0.3185 0.6739 1 0.0
O38 O-2 -0.0686 0.5809 0.3661 1 0.0
O67 O-2 0.0267 0.1713 0.4526 1 0.0
W19 W+6 0.37322 0.37211 0.90001 1 0.0
O25 O-2 -0.1536 0.2092 0.7485 1 0.0
Ce3 Ce+3 0.05772 0.15474 0.85726 1 0.0
W20 W+6 0.23641 0.19464 0.4911 1 0.0
O51 O-2 -0.2599 0.3472 0.6677 1 0.0
O74 O-2 0.7128 0.2527 0.9304 1 0.0
O33 O-2 0.0843 0.2318 0.3379 1 0.0
O75 O-2 0.2453 0.0884 1.0372 1 0.0
Na1 Na+1 -0.5582 0.5906 0.6476 1 0.0
O64 O-2 -0.2705 0.4211 0.5106 1 0.0
Na3 Na+1 0.5952 0.2136 0.8046 1 0.0
O30 O-2 0.2051 0.295 0.7051 1 0.0
O69 O-2 0.4362 0.1387 1.0788 1 0.0
O58 O-2 -0.1851 0.4736 0.4031 1 0.0
W2 W+6 -0.1277 0.24793 0.67671 1 0.0
O7 O-2 0.2574 0.2656 1.139 1 0.0
O54 O-2 0.1949 0.311 0.5007 1 0.0
W10 W+6 0.30936 -0.04035 1.05718 1 0.0
O116 O-2 -0.436 0.606 0.6989 1 0.0
O82 O-2 0.305 0.294 0.5942 1 0.0
O41 O-2 0.4226 0.2855 0.9823 1 0.0
O53 O-2 0.0885 0.4246 1.1316 1 0.0
O24 O-2 0.0045 0.1562 0.66 1 0.0
W17 W+6 0.03454 0.27799 0.39666 1 0.0
O20 O-2 0.2408 0.2468 1.0346 1 0.0
W6 W+6 -0.05562 0.48322 0.41687 1 0.0
O72 O-2 0.1561 0.2521 0.4257 1 0.0
O94 O-2 -0.132 0.228 0.8463 1 0.0
O14 O-2 0.5394 0.3615 0.9902 1 0.0
W5 W+6 0.14101 0.32617 0.96554 1 0.0
O106 O-2 0.537 0.079 1.267 1 0.0
Bi1 Bi+3 0.38816 0.16977 0.99914 1 0.0
O1 O-2 -0.3181 0.3047 0.5903 1 0.0
W7 W+6 0.07959 0.09221 0.51743 1 0.0
O79 O-2 0.5494 0.0823 0.7178 1 0.0
O57 O-2 0.2198 -0.0532 1.0263 1 0.0
W12 W+6 0.07804 0.30495 0.70389 1 0.0
O110 O-2 -0.383 0.382 0.7655 1 0.0
W21 W+6 0.5887 0.26047 0.9578 1 0.0
O44 O-2 0.0886 0.3951 1.0263 1 0.0
O36 O-2 0.2602 0.3988 1.0509 1 0.0
O55 O-2 0.2389 0.1227 1.136 1 0.0
O21 O-2 0.1272 0.2462 0.633 1 0.0
O81 O-2 0.1226 0.5331 0.8331 1 0.0
O5 O-2 0.3603 0.4513 0.95 1 0.0
O84 O-2 -0.0509 0.2118 0.9516 1 0.0
O97 O-2 0.672 0.366 1.0556 1 0.0
O42 O-2 0.4326 -0.0124 1.0718 1 0.0
O65 O-2 -0.1265 0.5261 0.4777 1 0.0
O39 O-2 0.0103 0.3964 0.3625 1 0.0
O107 O-2 0.847 0.136 1.0462 1 0.0
O115 O-2 0.034 0.185 1.2314 1 0.0
O117 O-2 0.863 0.312 1.128 1 0.0
O19 O-2 -0.0554 0.3545 0.4663 1 0.0
O47 O-2 0.6062 0.0156 1.0271 1 0.0
O17 O-2 -0.0541 0.1211 0.5579 1 0.0
O2 O-2 0.087 0.2704 1.1145 1 0.0
O23 O-2 0.2263 0.235 0.9281 1 0.0
O46 O-2 0.1041 -0.0077 0.5032 1 0.0
O112 O-2 -0.448 0.504 0.855 1 0.0
O85 O-2 0.137 0.488 0.7284 1 0.0
O80 O-2 0.2054 0.0135 0.8372 1 0.0
O93 O-2 0.431 0.1099 0.6213 1 0.0
O52 O-2 0.0821 0.2078 0.5422 1 0.0
O98 O-2 -0.341 0.508 0.7756 1 0.0
O77 O-2 0.0183 0.3034 0.8526 1 0.0
O6 O-2 -0.2566 0.1306 0.5744 1 0.0
O50 O-2 0.2661 0.1396 0.5656 1 0.0
O45 O-2 0.3567 0.1747 0.4561 1 0.0
O13 O-2 0.4456 0.304 1.0868 1 0.0
O73 O-2 0.2144 0.0954 0.4835 1 0.0
O56 O-2 -0.4173 0.4799 0.6063 1 0.0
O9 O-2 0.4369 0.0245 1.1697 1 0.0
O12 O-2 0.5833 0.1609 0.9411 1 0.0
O111 O-2 0.015 0.049 1.362 1 0.0
Ce2 Ce+3 0.39858 0.22677 0.68007 1 0.0
W16 W+6 0.5332 -0.00053 1.09529 1 0.0
O92 O-2 0.1609 0.0935 0.9387 1 0.0
O105 O-2 -0.689 0.682 0.699 1 0.0
W4 W+6 0.14125 0.17213 1.07887 1 0.0
O18 O-2 0.0025 0.3896 0.7423 1 0.0
